data_2218049
loop_
_publ_author_name
'Choi, Hong Dae'
'Seo, Pil Ja'
'Son, Byeng Wha'
'Lee, Uk'

_publ_section_title
;
 2-Methyl-5,6-methylenedioxy-3-phenylsulfonyl-1-benzofuran
;
_journal_coeditor_code BH2167
_journal_issue 5
_journal_name_full 'Acta Crystallographica Section E'
_journal_page_first o849
_journal_paper_doi 10.1107/S160053680800980X
_journal_volume 64
_journal_year 2008
_chemical_formula_iupac 'C16 H12 O5 S'
_chemical_formula_moiety 'C16 H12 O5 S'
_chemical_formula_sum 'C16 H12 O5 S'
_chemical_formula_weight 316.32
_chemical_melting_point_gt 442
_chemical_melting_point_lt 443
_chemical_name_systematic
;
2-Methyl-5,6-methylenedioxy-3-phenylsulfonyl-1-benzofuran
;
_space_group_IT_number 2
_symmetry_cell_setting triclinic
_symmetry_space_group_name_Hall '-P 1'
_symmetry_space_group_name_H-M 'P -1'
_atom_sites_solution_hydrogens geom
_atom_sites_solution_primary direct
_atom_sites_solution_secondary difmap
_cell_angle_alpha 89.8010(10)
_cell_angle_beta 72.5650(10)
_cell_angle_gamma 79.2570(10)
_cell_formula_units_Z 2
_cell_length_a 7.4401(3)
_cell_length_b 8.8505(4)
_cell_length_c 11.2406(5)
_cell_measurement_reflns_used 4646
_cell_measurement_temperature 173(2)
_cell_measurement_theta_max 28.17
_cell_measurement_theta_min 2.35
_cell_volume 692.71(5)
_computing_cell_refinement 'SAINT (Bruker, 2001)'
_computing_data_collection 'SMART (Bruker, 2001)'
_computing_data_reduction 'SAINT (Bruker, 2001)'
_computing_molecular_graphics
;
ORTEP-3 (Farrugia, 1997) and DIAMOND (Brandenburg, 1998)
;
_computing_publication_material 'SHELXL97 (Sheldrick, 2008)'
_computing_structure_refinement 'SHELXL97 (Sheldrick, 2008)'
_computing_structure_solution 'SHELXS97 (Sheldrick, 2008)'
_diffrn_ambient_temperature 173(2)
_diffrn_detector_area_resol_mean 10.0
_diffrn_measured_fraction_theta_full 0.982
_diffrn_measured_fraction_theta_max 0.982
_diffrn_measurement_device_type 'Bruker SMART CCD'
_diffrn_measurement_method '\f and \w'
_diffrn_radiation_monochromator graphite
_diffrn_radiation_source 'fine-focus sealed tube'
_diffrn_radiation_type MoK\a
_diffrn_radiation_wavelength 0.71073
_diffrn_reflns_av_R_equivalents 0.0259
_diffrn_reflns_av_sigmaI/netI 0.0234
_diffrn_reflns_limit_h_max 9
_diffrn_reflns_limit_h_min -9
_diffrn_reflns_limit_k_max 11
_diffrn_reflns_limit_k_min -11
_diffrn_reflns_limit_l_max 13
_diffrn_reflns_limit_l_min -14
_diffrn_reflns_number 6000
_diffrn_reflns_theta_full 27.00
_diffrn_reflns_theta_max 27.00
_diffrn_reflns_theta_min 2.93
_diffrn_standards_number 0
_exptl_absorpt_coefficient_mu 0.256
_exptl_absorpt_correction_type none
_exptl_crystal_colour colourless
_exptl_crystal_density_diffrn 1.517
_exptl_crystal_density_method 'not measured'
_exptl_crystal_description block
_exptl_crystal_F_000 328
_exptl_crystal_size_max 0.40
_exptl_crystal_size_mid 0.20
_exptl_crystal_size_min 0.20
_refine_diff_density_max 0.317
_refine_diff_density_min -0.381
_refine_ls_extinction_method none
_refine_ls_goodness_of_fit_ref 1.051
_refine_ls_hydrogen_treatment constr
_refine_ls_matrix_type full
_refine_ls_number_parameters 200
_refine_ls_number_reflns 2983
_refine_ls_number_restraints 0
_refine_ls_restrained_S_all 1.051
_refine_ls_R_factor_all 0.0393
_refine_ls_R_factor_gt 0.0360
_refine_ls_shift/su_max_lt 0.001
_refine_ls_shift/su_mean 0.000
_refine_ls_structure_factor_coef Fsqd
_refine_ls_weighting_details 'calc w = 1/[\s^2^(Fo^2^)+(0.0449P)^2^+0.3658P] where P=(Fo^2^+2Fc^2^)/3'
_refine_ls_weighting_scheme calc
_refine_ls_wR_factor_gt 0.0932
_refine_ls_wR_factor_ref 0.0959
_reflns_number_gt 2746
_reflns_number_total 2983
_reflns_threshold_expression I>2\s(I)
_cod_data_source_file bh2167.cif
_cod_data_source_block I
_cod_database_code 2218049
_cod_database_fobs_code 2218049

loop_
_symmetry_equiv_pos_as_xyz
'x, y, z'
'-x, -y, -z'

loop_
_atom_site_type_symbol
_atom_site_label
_atom_site_fract_x
_atom_site_fract_y
_atom_site_fract_z
_atom_site_U_iso_or_equiv
_atom_site_adp_type
_atom_site_calc_flag
_atom_site_refinement_flags
_atom_site_occupancy
S S 0.36347(5) 0.72181(4) 0.70730(3) 0.02587(12) Uani d . 1
O O1 0.16796(16) 1.11741(12) 0.58768(11) 0.0317(3) Uani d . 1
O O2 0.46615(19) 0.74239(14) 0.16742(10) 0.0364(3) Uani d . 1
O O3 0.3156(2) 0.98837(15) 0.14228(11) 0.0399(3) Uani d . 1
O O4 0.52005(16) 0.61904(13) 0.62032(10) 0.0313(3) Uani d . 1
O O5 0.38566(18) 0.77361(16) 0.82216(11) 0.0388(3) Uani d . 1
C C1 0.2989(2) 0.88120(17) 0.62765(14) 0.0250(3) Uani d . 1
C C2 0.3186(2) 0.88013(17) 0.49576(14) 0.0236(3) Uani d . 1
C C3 0.4015(2) 0.76992(17) 0.39479(13) 0.0249(3) Uani d . 1
H H3 0.4609 0.6676 0.4039 0.030 Uiso calc R 1
C C4 0.3893(2) 0.82284(18) 0.28230(14) 0.0266(3) Uani d . 1
C C5 0.3014(2) 0.97239(19) 0.26672(15) 0.0290(3) Uani d . 1
C C6 0.2216(2) 1.08254(18) 0.36244(16) 0.0311(3) Uani d . 1
H H6 0.1631 1.1847 0.3521 0.037 Uiso calc R 1
C C7 0.2350(2) 1.02901(17) 0.47682(15) 0.0263(3) Uani d . 1
C C8 0.2083(2) 1.02469(19) 0.67807(15) 0.0299(3) Uani d . 1
C C9 0.1598(2) 0.63445(17) 0.74530(14) 0.0259(3) Uani d . 1
C C10 0.1304(2) 0.54383(18) 0.65468(16) 0.0311(3) Uani d . 1
H H10 0.2229 0.5230 0.5745 0.037 Uiso calc R 1
C C11 -0.0363(3) 0.4846(2) 0.6836(2) 0.0397(4) Uani d . 1
H H11 -0.0595 0.4236 0.6225 0.048 Uiso calc R 1
C C12 -0.1687(3) 0.5136(2) 0.8009(2) 0.0443(5) Uani d . 1
H H12 -0.2836 0.4739 0.8194 0.053 Uiso calc R 1
C C13 -0.1355(3) 0.6000(2) 0.89174(19) 0.0455(5) Uani d . 1
H H13 -0.2253 0.6162 0.9731 0.055 Uiso calc R 1
C C14 0.0288(3) 0.6630(2) 0.86401(16) 0.0366(4) Uani d . 1
H H14 0.0512 0.7245 0.9252 0.044 Uiso calc R 1
C C15 0.4011(3) 0.8388(2) 0.08173(17) 0.0467(5) Uani d . 1
H H15A 0.3056 0.7952 0.0546 0.056 Uiso calc R 1
H H15B 0.5103 0.8463 0.0071 0.056 Uiso calc R 1
C C16 0.1447(3) 1.0983(2) 0.80603(17) 0.0421(4) Uani d . 1
H H16A 0.0064 1.1036 0.8430 0.063 Uiso calc R 1
H H16B 0.1720 1.2027 0.8021 0.063 Uiso calc R 1
H H16C 0.2137 1.0374 0.8574 0.063 Uiso calc R 1

loop_
_atom_site_aniso_label
_atom_site_aniso_U_11
_atom_site_aniso_U_22
_atom_site_aniso_U_33
_atom_site_aniso_U_12
_atom_site_aniso_U_13
_atom_site_aniso_U_23
S 0.0256(2) 0.0340(2) 0.01994(19) -0.00685(15) -0.00916(14) 0.00132(14)
O1 0.0297(6) 0.0249(5) 0.0371(6) -0.0040(4) -0.0060(5) -0.0037(5)
O2 0.0539(8) 0.0377(6) 0.0213(5) -0.0141(6) -0.0137(5) 0.0014(5)
O3 0.0539(8) 0.0439(7) 0.0329(6) -0.0191(6) -0.0238(6) 0.0157(5)
O4 0.0265(6) 0.0366(6) 0.0286(6) -0.0008(5) -0.0082(4) 0.0029(5)
O5 0.0428(7) 0.0556(8) 0.0249(6) -0.0163(6) -0.0164(5) 0.0010(5)
C1 0.0237(7) 0.0285(7) 0.0236(7) -0.0070(6) -0.0071(5) -0.0009(6)
C2 0.0223(7) 0.0257(7) 0.0243(7) -0.0070(5) -0.0080(5) 0.0024(5)
C3 0.0284(7) 0.0238(7) 0.0236(7) -0.0054(6) -0.0091(6) 0.0014(6)
C4 0.0299(7) 0.0295(8) 0.0236(7) -0.0124(6) -0.0090(6) 0.0024(6)
C5 0.0296(8) 0.0355(8) 0.0291(8) -0.0148(6) -0.0145(6) 0.0115(6)
C6 0.0284(8) 0.0262(7) 0.0418(9) -0.0072(6) -0.0142(7) 0.0107(7)
C7 0.0226(7) 0.0244(7) 0.0319(8) -0.0065(5) -0.0069(6) -0.0002(6)
C8 0.0252(7) 0.0329(8) 0.0304(8) -0.0093(6) -0.0044(6) -0.0045(6)
C9 0.0254(7) 0.0273(7) 0.0257(7) -0.0053(6) -0.0089(6) 0.0048(6)
C10 0.0328(8) 0.0276(8) 0.0336(8) -0.0028(6) -0.0131(7) 0.0014(6)
C11 0.0406(9) 0.0276(8) 0.0580(11) -0.0083(7) -0.0244(9) 0.0041(8)
C12 0.0325(9) 0.0333(9) 0.0694(13) -0.0113(7) -0.0160(9) 0.0172(9)
C13 0.0332(9) 0.0470(11) 0.0467(11) -0.0073(8) 0.0017(8) 0.0132(8)
C14 0.0366(9) 0.0406(9) 0.0290(8) -0.0078(7) -0.0045(7) 0.0023(7)
C15 0.0520(11) 0.0598(12) 0.0258(9) -0.0075(9) -0.0105(8) 0.0105(8)
C16 0.0381(9) 0.0464(10) 0.0364(9) -0.0107(8) -0.0017(7) -0.0164(8)

loop_
_atom_type_symbol
_atom_type_description
_atom_type_scat_dispersion_real
_atom_type_scat_dispersion_imag
_atom_type_scat_source
C C 0.0033 0.0016 'International Tables Vol C Tables 4.2.6.8 and 6.1.1.4'
H H 0.0000 0.0000 'International Tables Vol C Tables 4.2.6.8 and 6.1.1.4'
O O 0.0106 0.0060 'International Tables Vol C Tables 4.2.6.8 and 6.1.1.4'
S S 0.1246 0.1234 'International Tables Vol C Tables 4.2.6.8 and 6.1.1.4'

loop_
_geom_angle_atom_site_label_1
_geom_angle_atom_site_label_2
_geom_angle_atom_site_label_3
_geom_angle
O5 S O4 119.53(7)
O5 S C1 108.96(8)
O4 S C1 107.55(7)
O5 S C9 107.76(7)
O4 S C9 108.26(7)
C1 S C9 103.65(7)
C8 O1 C7 107.02(12)
C4 O2 C15 105.85(13)
C5 O3 C15 105.87(13)
C8 C1 C2 107.71(14)
C8 C1 S 126.84(12)
C2 C1 S 125.26(11)
C7 C2 C3 120.48(14)
C7 C2 C1 104.66(13)
C3 C2 C1 134.85(14)
C4 C3 C2 114.24(14)
C4 C3 H3 122.9
C2 C3 H3 122.9
C3 C4 O2 126.58(14)
C3 C4 C5 123.90(14)
O2 C4 C5 109.48(13)
C6 C5 O3 127.47(15)
C6 C5 C4 123.31(14)
O3 C5 C4 109.19(14)
C5 C6 C7 112.80(14)
C5 C6 H6 123.6
C7 C6 H6 123.6
O1 C7 C2 110.33(13)
O1 C7 C6 124.42(14)
C2 C7 C6 125.25(15)
C1 C8 O1 110.29(14)
C1 C8 C16 134.18(17)
O1 C8 C16 115.53(15)
C14 C9 C10 121.50(15)
C14 C9 S 118.94(13)
C10 C9 S 119.51(12)
C11 C10 C9 118.71(16)
C11 C10 H10 120.6
C9 C10 H10 120.6
C12 C11 C10 120.33(17)
C12 C11 H11 119.8
C10 C11 H11 119.8
C11 C12 C13 120.56(17)
C11 C12 H12 119.7
C13 C12 H12 119.7
C12 C13 C14 120.04(18)
C12 C13 H13 120.0
C14 C13 H13 120.0
C9 C14 C13 118.81(17)
C9 C14 H14 120.6
C13 C14 H14 120.6
O2 C15 O3 108.47(14)
O2 C15 H15A 110.0
O3 C15 H15A 110.0
O2 C15 H15B 110.0
O3 C15 H15B 110.0
H15A C15 H15B 108.4
C8 C16 H16A 109.5
C8 C16 H16B 109.5
H16A C16 H16B 109.5
C8 C16 H16C 109.5
H16A C16 H16C 109.5
H16B C16 H16C 109.5

loop_
_geom_bond_atom_site_label_1
_geom_bond_atom_site_label_2
_geom_bond_distance
S O5 1.4369(12)
S O4 1.4384(12)
S C1 1.7374(16)
S C9 1.7674(15)
O1 C8 1.371(2)
O1 C7 1.3794(18)
O2 C4 1.3833(18)
O2 C15 1.418(2)
O3 C5 1.3797(19)
O3 C15 1.433(2)
C1 C8 1.358(2)
C1 C2 1.445(2)
C2 C7 1.393(2)
C2 C3 1.409(2)
C3 C4 1.369(2)
C3 H3 0.9500
C4 C5 1.398(2)
C5 C6 1.367(2)
C6 C7 1.394(2)
C6 H6 0.9500
C8 C16 1.484(2)
C9 C14 1.388(2)
C9 C10 1.390(2)
C10 C11 1.385(2)
C10 H10 0.9500
C11 C12 1.380(3)
C11 H11 0.9500
C12 C13 1.384(3)
C12 H12 0.9500
C13 C14 1.388(3)
C13 H13 0.9500
C14 H14 0.9500
C15 H15A 0.9900
C15 H15B 0.9900
C16 H16A 0.9800
C16 H16B 0.9800
C16 H16C 0.9800

loop_
_geom_hbond_atom_site_label_D
_geom_hbond_atom_site_label_H
_geom_hbond_atom_site_label_A
_geom_hbond_site_symmetry_A
_geom_hbond_distance_DH
_geom_hbond_distance_HA
_geom_hbond_distance_DA
_geom_hbond_angle_DHA
_geom_hbond_publ_flag
C6 H6 Cg 2_576 0.95 2.83 3.722(3) 152.2 yes
C3 H3 O4 2_666 0.95 2.53 3.379(2) 149.5 yes
C12 H12 O2 2_566 0.95 2.53 3.398(2) 152.8 yes
C16 H16C O5 . 0.98 2.42 3.127(3) 129.0 yes

loop_
_geom_torsion_atom_site_label_1
_geom_torsion_atom_site_label_2
_geom_torsion_atom_site_label_3
_geom_torsion_atom_site_label_4
_geom_torsion
O5 S C1 C8 -25.07(16)
O4 S C1 C8 -156.01(14)
C9 S C1 C8 89.47(15)
O5 S C1 C2 160.50(12)
O4 S C1 C2 29.55(15)
C9 S C1 C2 -84.96(14)
C8 C1 C2 C7 0.06(16)
S C1 C2 C7 175.39(11)
C8 C1 C2 C3 178.25(16)
S C1 C2 C3 -6.4(3)
C7 C2 C3 C4 -0.6(2)
C1 C2 C3 C4 -178.60(15)
C2 C3 C4 O2 176.68(14)
C2 C3 C4 C5 -0.5(2)
C15 O2 C4 C3 174.65(16)
C15 O2 C4 C5 -7.83(18)
C15 O3 C5 C6 -177.05(17)
C15 O3 C5 C4 4.93(18)
C3 C4 C5 C6 1.3(2)
O2 C4 C5 C6 -176.29(14)
C3 C4 C5 O3 179.42(14)
O2 C4 C5 O3 1.82(17)
O3 C5 C6 C7 -178.56(14)
C4 C5 C6 C7 -0.8(2)
C8 O1 C7 C2 -0.15(16)
C8 O1 C7 C6 -179.74(14)
C3 C2 C7 O1 -178.45(12)
C1 C2 C7 O1 0.06(16)
C3 C2 C7 C6 1.1(2)
C1 C2 C7 C6 179.64(14)
C5 C6 C7 O1 179.15(13)
C5 C6 C7 C2 -0.4(2)
C2 C1 C8 O1 -0.16(17)
S C1 C8 O1 -175.39(11)
C2 C1 C8 C16 179.14(17)
S C1 C8 C16 3.9(3)
C7 O1 C8 C1 0.19(17)
C7 O1 C8 C16 -179.25(13)
O5 S C9 C14 17.03(15)
O4 S C9 C14 147.62(13)
C1 S C9 C14 -98.37(14)
O5 S C9 C10 -165.42(12)
O4 S C9 C10 -34.83(14)
C1 S C9 C10 79.18(13)
C14 C9 C10 C11 1.7(2)
S C9 C10 C11 -175.83(12)
C9 C10 C11 C12 -0.9(2)
C10 C11 C12 C13 -1.1(3)
C11 C12 C13 C14 2.3(3)
C10 C9 C14 C13 -0.5(3)
S C9 C14 C13 177.04(14)
C12 C13 C14 C9 -1.5(3)
C4 O2 C15 O3 10.86(19)
C5 O3 C15 O2 -9.81(19)

loop_
_cod_related_entry_id
_cod_related_entry_database
_cod_related_entry_code
1 ChemSpider 21118028
